data_7042107
loop_
_publ_author_name
'Ge, Jing-Yuan'
'Wang, Hai-Ying'
'Li, Jing'
'Xie, Jia-Ze'
'Song, You'
'Zuo, Jing-Lin'

_publ_section_title
;
 Phthalocyanine supported dinuclear Ln(III) complexes: the solvent-induced
 change of magnetic properties in dysprosium(iii) analogues.
;
_journal_issue 10
_journal_name_full 'Dalton transactions (Cambridge, England : 2003)'
_journal_page_first 3353
_journal_page_last 3362
_journal_paper_doi 10.1039/c7dt00298j
_journal_volume 46
_journal_year 2017
_chemical_formula_sum 'C88 H104 N8 O8 Sm2'
_chemical_formula_weight 1702.49
_space_group_crystal_system monoclinic
_space_group_IT_number 12
_space_group_name_Hall '-C 2y'
_space_group_name_H-M_alt 'C 1 2/m 1'
_symmetry_space_group_name_Hall '-C 2y'
_symmetry_space_group_name_H-M 'C 1 2/m 1'
_atom_sites_solution_hydrogens geom
_audit_creation_method SHELXL-2016/6
_audit_update_record
;
2017-02-15 deposited with the CCDC.
2017-02-17 downloaded from the CCDC.
;
_cell_angle_alpha 90
_cell_angle_beta 126.939(2)
_cell_angle_gamma 90
_cell_formula_units_Z 2
_cell_length_a 19.397(2)
_cell_length_b 17.990(2)
_cell_length_c 14.8056(17)
_cell_measurement_reflns_used 9374
_cell_measurement_temperature 283(2)
_cell_measurement_theta_max 27.67
_cell_measurement_theta_min 2.26
_cell_volume 4129.4(8)
_computing_structure_refinement 'SHELXL-2016/6 (Sheldrick, 2016)'
_computing_structure_solution 'SHELXT 2014/4 (Sheldrick, 2014)'
_diffrn_ambient_temperature 283(2)
_diffrn_measured_fraction_theta_full 0.998
_diffrn_measured_fraction_theta_max 0.998
_diffrn_measurement_device_type 'Bruker APEX-II CCD'
_diffrn_measurement_method '\f and \w scans'
_diffrn_radiation_type MoK\a
_diffrn_radiation_wavelength 0.71073
_diffrn_reflns_av_R_equivalents 0.0486
_diffrn_reflns_av_unetI/netI 0.0433
_diffrn_reflns_Laue_measured_fraction_full 0.998
_diffrn_reflns_Laue_measured_fraction_max 0.998
_diffrn_reflns_limit_h_max 19
_diffrn_reflns_limit_h_min -23
_diffrn_reflns_limit_k_max 21
_diffrn_reflns_limit_k_min -20
_diffrn_reflns_limit_l_max 17
_diffrn_reflns_limit_l_min -13
_diffrn_reflns_number 14814
_diffrn_reflns_point_group_measured_fraction_full 0.998
_diffrn_reflns_point_group_measured_fraction_max 0.998
_diffrn_reflns_theta_full 25.242
_diffrn_reflns_theta_max 25.498
_diffrn_reflns_theta_min 2.264
_exptl_absorpt_coefficient_mu 1.467
_exptl_absorpt_correction_T_max 0.864
_exptl_absorpt_correction_T_min 0.810
_exptl_absorpt_correction_type multi-scan
_exptl_absorpt_process_details sadabs
_exptl_crystal_colour green
_exptl_crystal_density_diffrn 1.369
_exptl_crystal_description block
_exptl_crystal_F_000 1752
_exptl_crystal_size_max 0.150
_exptl_crystal_size_mid 0.120
_exptl_crystal_size_min 0.100
_refine_diff_density_max 2.338
_refine_diff_density_min -1.553
_refine_diff_density_rms 0.144
_refine_ls_extinction_method none
_refine_ls_goodness_of_fit_ref 1.071
_refine_ls_hydrogen_treatment constr
_refine_ls_matrix_type full
_refine_ls_number_parameters 282
_refine_ls_number_reflns 3957
_refine_ls_number_restraints 140
_refine_ls_restrained_S_all 1.091
_refine_ls_R_factor_all 0.0456
_refine_ls_R_factor_gt 0.0404
_refine_ls_shift/su_max 0.018
_refine_ls_shift/su_mean 0.000
_refine_ls_structure_factor_coef Fsqd
_refine_ls_weighting_details 'w=1/[\s^2^(Fo^2^)+(0.0718P)^2^+9.3851P] where P=(Fo^2^+2Fc^2^)/3'
_refine_ls_weighting_scheme calc
_refine_ls_wR_factor_gt 0.1061
_refine_ls_wR_factor_ref 0.1104
_reflns_Friedel_coverage 0.000
_reflns_number_gt 3586
_reflns_number_total 3957
_reflns_threshold_expression 'I > 2\s(I)'
_cod_data_source_file c7dt00298j2.cif
_cod_data_source_block 1Sm
_cod_depositor_comments 'Adding full bibliography for 7042105--7042107.cif.'
_cod_database_code 7042107
_shelx_shelxl_version_number 2016/6
_shelx_space_group_comment
;
The symmetry employed for this shelxl refinement is uniquely defined
by the following loop, which should always be used as a source of
symmetry information in preference to the above space-group names.
They are only intended as comments.
;
_shelx_estimated_absorpt_t_min 0.810
_shelx_estimated_absorpt_t_max 0.867

loop_
_space_group_symop_operation_xyz
'x, y, z'
'-x, y, -z'
'x+1/2, y+1/2, z'
'-x+1/2, y+1/2, -z'
'-x, -y, -z'
'x, -y, z'
'-x+1/2, -y+1/2, -z'
'x+1/2, -y+1/2, z'

loop_
_atom_site_label
_atom_site_type_symbol
_atom_site_fract_x
_atom_site_fract_y
_atom_site_fract_z
_atom_site_U_iso_or_equiv
_atom_site_adp_type
_atom_site_occupancy
_atom_site_site_symmetry_order
_atom_site_calc_flag
_atom_site_refinement_flags_posn
_atom_site_refinement_flags_adp
_atom_site_refinement_flags_occupancy
_atom_site_disorder_assembly
_atom_site_disorder_group
Sm1 Sm 0.59344(2) 0.5000 0.14635(2) 0.01751(12) Uani 1 2 d S T P A 1
N1 N 0.4237(3) 0.5000 0.0452(4) 0.0201(9) Uani 1 2 d S T P A 1
N2 N 0.4072(2) 0.36702(19) 0.0561(3) 0.0233(7) Uani 1 1 d . . . A 1
N3 N 0.5000 0.3918(3) 0.0000 0.0191(9) Uani 1 2 d S T P A 1
O1 O 0.70740(19) 0.57619(18) 0.1997(3) 0.0343(7) Uani 1 1 d . . . A 1
O2 O 0.59302(19) 0.57619(18) 0.2692(2) 0.0335(7) Uani 1 1 d . . . A 1
C5 C 0.7810(3) 0.5682(4) 0.2212(4) 0.0478(15) Uani 1 1 d . U . A 1
C6 C 0.8150(4) 0.5000 0.2254(6) 0.054(2) Uani 1 2 d S TU P A 1
H6 H 0.8656 0.5000 0.2315 0.065 Uiso 1 2 calc DR U P A 1
C7 C 0.6349(6) 0.7057(5) 0.3828(7) 0.101(2) Uani 1 1 d . U . A 1
H7A H 0.6925 0.6939 0.4092 0.151 Uiso 1 1 calc R U . A 1
H7B H 0.6355 0.7509 0.4177 0.151 Uiso 1 1 calc R U . A 1
H7C H 0.5988 0.7120 0.3022 0.151 Uiso 1 1 calc R U . A 1
C8 C 0.6540(5) 0.6358(5) 0.5419(5) 0.090(2) Uani 1 1 d . U . A 1
H8A H 0.6260 0.6034 0.5623 0.135 Uiso 1 1 calc R U . A 1
H8B H 0.6607 0.6842 0.5735 0.135 Uiso 1 1 calc R U . A 1
H8C H 0.7097 0.6161 0.5707 0.135 Uiso 1 1 calc R U . A 1
C9 C 0.5067(5) 0.6603(5) 0.3646(6) 0.087(2) Uani 1 1 d . U . A 1
H9A H 0.4740 0.6670 0.2844 0.130 Uiso 1 1 calc R U . A 1
H9B H 0.5052 0.7052 0.3983 0.130 Uiso 1 1 calc R U . A 1
H9C H 0.4823 0.6203 0.3799 0.130 Uiso 1 1 calc R U . A 1
C10 C 0.5994(4) 0.6418(5) 0.4137(5) 0.0673(17) Uani 1 1 d . U . A 1
C11 C 0.5986(3) 0.5686(3) 0.3587(4) 0.0382(12) Uani 1 1 d . . . A 1
C12 C 0.6016(5) 0.5000 0.4043(6) 0.054(2) Uani 1 2 d S T P A 1
H12 H 0.6058 0.5000 0.4703 0.065 Uiso 1 2 calc R U P A 1
C13 C 0.2508(3) 0.4609(3) 0.1607(4) 0.0461(13) Uani 1 1 d . . . A 1
H13 H 0.2205 0.4356 0.1815 0.055 Uiso 1 1 calc R U . A 1
C14 C 0.2951(3) 0.4207(3) 0.1304(4) 0.0359(11) Uani 1 1 d . . . A 1
H14 H 0.2950 0.3690 0.1302 0.043 Uiso 1 1 calc R U . A 1
C15 C 0.3398(2) 0.4614(2) 0.1001(3) 0.0241(8) Uani 1 1 d . . . A 1
C16 C 0.3930(2) 0.4379(2) 0.0656(3) 0.0203(8) Uani 1 1 d . . . A 1
C17 C 0.4565(2) 0.3466(2) 0.0259(3) 0.0233(8) Uani 1 1 d . . . A 1
C18 C 0.4720(3) 0.2696(2) 0.0154(4) 0.0309(10) Uani 1 1 d . . . A 1
C19 C 0.4427(3) 0.2031(3) 0.0294(5) 0.0509(15) Uani 1 1 d . . . A 1
H19 H 0.4052 0.2028 0.0489 0.061 Uiso 1 1 calc R U . A 1
C20 C 0.4711(4) 0.1375(3) 0.0134(7) 0.080(3) Uani 1 1 d . . . A 1
H20 H 0.4513 0.0925 0.0206 0.096 Uiso 1 1 calc R U . A 1
C21 C 0.0961(5) 0.5000 0.2485(8) 0.086(4) Uani 1 2 d DS T P B 1
H21 H 0.0790 0.5000 0.1748 0.103 Uiso 1 2 calc R U P B 1
C22 C 0.1089(7) 0.5659(6) 0.3037(8) 0.155(6) Uani 1 1 d D . . B 1
H22 H 0.0976 0.6112 0.2670 0.186 Uiso 1 1 calc R U . B 1
C23 C 0.1392(8) 0.5630(8) 0.4155(9) 0.172(7) Uani 1 1 d . . . B 1
H23 H 0.1492 0.6075 0.4537 0.207 Uiso 1 1 calc R U . B 1
C24 C 0.1544(7) 0.5000 0.4706(10) 0.123(7) Uani 1 2 d S T P B 1
H24 H 0.1753 0.5000 0.5459 0.148 Uiso 1 2 calc R U P B 1
C1 C 0.8947(15) 0.6346(14) 0.3869(16) 0.013(5) Uani 0.126(3) 1 d D U P A 1
H1A H 0.9313 0.5920 0.4237 0.020 Uiso 0.126(3) 1 calc R U P A 1
H1B H 0.9292 0.6789 0.4139 0.020 Uiso 0.126(3) 1 calc R U P A 1
H1C H 0.8537 0.6369 0.4031 0.020 Uiso 0.126(3) 1 calc R U P A 1
C2 C 0.790(2) 0.6961(15) 0.204(2) 0.023(8) Uani 0.126(3) 1 d D U P A 1
H2A H 0.7471 0.6966 0.2174 0.034 Uiso 0.126(3) 1 calc R U P A 1
H2B H 0.8244 0.7402 0.2352 0.034 Uiso 0.126(3) 1 calc R U P A 1
H2C H 0.7617 0.6945 0.1241 0.034 Uiso 0.126(3) 1 calc R U P A 1
C3 C 0.9138(14) 0.6294(12) 0.237(2) 0.08(2) Uani 0.126(3) 1 d D U P A 1
H3A H 0.9508 0.5868 0.2711 0.119 Uiso 0.126(3) 1 calc DR U P A 1
H3B H 0.8849 0.6282 0.1566 0.119 Uiso 0.126(3) 1 calc R U P A 1
H3C H 0.9476 0.6739 0.2677 0.119 Uiso 0.126(3) 1 calc R U P A 1
C4 C 0.8470 0.6280 0.2599 0.022 Uani 0.1257 1 d D U P A 1
C1A C 0.9058 0.6560 0.3606 0.049 Uani 0.4846 1 d D U P C 2
H1AA H 0.8937 0.6491 0.4141 0.074 Uiso 0.485(3) 1 calc R U P C 2
H1AB H 0.9415 0.6161 0.3675 0.074 Uiso 0.485(3) 1 calc R U P C 2
H1AC H 0.9353 0.7024 0.3754 0.074 Uiso 0.485(3) 1 calc R U P C 2
C3A C 0.8399(6) 0.6678(6) 0.1562(7) 0.045(3) Uani 0.485(3) 1 d D U P C 2
H3AA H 0.8751 0.6277 0.1624 0.067 Uiso 0.485(3) 1 calc R U P C 2
H3AB H 0.7866 0.6687 0.0812 0.067 Uiso 0.485(3) 1 calc R U P C 2
H3AC H 0.8697 0.7141 0.1711 0.067 Uiso 0.485(3) 1 calc R U P C 2
C2A C 0.7653(6) 0.7206(5) 0.2314(7) 0.040(2) Uani 0.485(3) 1 d D U P C 2
H2AA H 0.7536 0.7136 0.2852 0.060 Uiso 0.485(3) 1 calc R U P C 2
H2AB H 0.7951 0.7669 0.2463 0.060 Uiso 0.485(3) 1 calc R U P C 2
H2AC H 0.7120 0.7215 0.1565 0.060 Uiso 0.485(3) 1 calc R U P C 2
C4A C 0.8213 0.6569 0.2411 0.022 Uani 0.4846 1 d D U P C 2
C1B C 0.8719 0.6522 0.3720 0.032 Uani 0.3897 1 d D U P D 3
H1BA H 0.9153 0.6897 0.3988 0.048 Uiso 0.390(3) 1 calc R U P D 3
H1BB H 0.8228 0.6731 0.3635 0.048 Uiso 0.390(3) 1 calc R U P D 3
H1BC H 0.8947 0.6120 0.4254 0.048 Uiso 0.390(3) 1 calc R U P D 3
C2B C 0.7936(7) 0.6863(5) 0.1697(8) 0.033(3) Uani 0.390(3) 1 d D U P D 3
H2BA H 0.8323 0.7265 0.1870 0.050 Uiso 0.390(3) 1 calc R U P D 3
H2BB H 0.7685 0.6684 0.0948 0.050 Uiso 0.390(3) 1 calc R U P D 3
H2BC H 0.7488 0.7034 0.1740 0.050 Uiso 0.390(3) 1 calc R U P D 3
C3B C 0.9292(5) 0.6122(6) 0.2677(8) 0.034(3) Uani 0.390(3) 1 d D U P D 3
H3BA H 0.9610 0.6580 0.2928 0.051 Uiso 0.390(3) 1 calc R U P D 3
H3BB H 0.9634 0.5738 0.3219 0.051 Uiso 0.390(3) 1 calc DR U P D 3
H3BC H 0.9154 0.5985 0.1959 0.051 Uiso 0.390(3) 1 calc R U P D 3
C4B C 0.8441 0.6224 0.2557 0.027 Uani 0.3897 1 d D U P D 3

loop_
_atom_site_aniso_label
_atom_site_aniso_U_11
_atom_site_aniso_U_22
_atom_site_aniso_U_33
_atom_site_aniso_U_23
_atom_site_aniso_U_13
_atom_site_aniso_U_12
Sm1 0.01404(16) 0.01882(18) 0.02316(18) 0.000 0.01303(13) 0.000
N1 0.017(2) 0.025(2) 0.026(2) 0.000 0.017(2) 0.000
N2 0.0172(15) 0.0274(19) 0.0276(17) 0.0032(14) 0.0147(14) -0.0020(13)
N3 0.017(2) 0.020(2) 0.024(2) 0.000 0.0145(19) 0.000
O1 0.0283(16) 0.0412(19) 0.0336(16) -0.0057(14) 0.0187(14) -0.0169(13)
O2 0.0289(16) 0.0423(19) 0.0297(16) -0.0049(14) 0.0179(14) 0.0055(13)
C5 0.032(2) 0.090(4) 0.022(2) -0.010(2) 0.0162(19) -0.032(3)
C6 0.021(3) 0.103(6) 0.042(4) 0.000 0.021(3) 0.000
C7 0.093(4) 0.113(5) 0.080(4) -0.050(4) 0.043(3) -0.018(4)
C8 0.070(4) 0.130(5) 0.053(3) -0.043(3) 0.028(3) 0.004(4)
C9 0.062(3) 0.111(5) 0.068(3) -0.041(3) 0.029(3) 0.014(3)
C10 0.054(3) 0.102(4) 0.047(3) -0.038(3) 0.031(2) -0.006(3)
C11 0.018(2) 0.068(4) 0.026(2) -0.011(2) 0.0111(18) 0.002(2)
C12 0.056(5) 0.090(7) 0.028(4) 0.000 0.032(4) 0.000
C13 0.022(2) 0.091(4) 0.036(3) 0.009(2) 0.023(2) -0.001(2)
C14 0.018(2) 0.060(3) 0.034(2) 0.011(2) 0.0180(19) 0.0017(19)
C15 0.0127(17) 0.042(2) 0.0193(19) 0.0022(17) 0.0104(16) -0.0015(16)
C16 0.0132(17) 0.026(2) 0.0223(19) 0.0027(16) 0.0111(15) -0.0013(14)
C17 0.0148(17) 0.022(2) 0.029(2) 0.0014(16) 0.0111(16) -0.0031(14)
C18 0.0167(18) 0.022(2) 0.044(2) 0.0045(19) 0.0130(19) 0.0013(16)
C19 0.024(2) 0.025(3) 0.093(4) 0.016(3) 0.029(3) 0.0019(18)
C20 0.037(3) 0.019(3) 0.169(8) 0.011(4) 0.053(4) -0.001(2)
C21 0.027(4) 0.184(13) 0.047(5) 0.000 0.022(4) 0.000
C22 0.184(11) 0.231(14) 0.080(6) -0.065(7) 0.095(7) -0.154(10)
C23 0.213(13) 0.246(15) 0.098(8) -0.087(9) 0.115(9) -0.173(12)
C24 0.046(6) 0.28(2) 0.046(6) 0.000 0.027(5) 0.000
C1 0.012(6) 0.012(6) 0.012(6) 0.000(4) 0.006(4) -0.001(4)
C2 0.022(8) 0.023(9) 0.024(8) 0.000(4) 0.014(6) -0.002(4)
C3 0.08(2) 0.08(2) 0.08(2) 0.000(4) 0.048(13) 0.001(4)
C4 0.021 0.022 0.023 0.001 0.013 -0.001
C1A 0.046 0.046 0.049 0.003 0.025 -0.008
C3A 0.051(4) 0.046(4) 0.047(4) 0.002(3) 0.034(3) -0.008(3)
C2A 0.039(4) 0.038(4) 0.046(4) -0.004(3) 0.026(3) -0.006(3)
C4A 0.021 0.022 0.023 0.002 0.013 -0.003
C1B 0.031 0.030 0.035 -0.006 0.020 0.004
C2B 0.030(4) 0.029(4) 0.036(4) 0.000(3) 0.018(3) -0.004(3)
C3B 0.029(4) 0.038(4) 0.042(4) 0.002(3) 0.025(3) 0.000(3)
C4B 0.026 0.028 0.029 0.001 0.017 -0.001

loop_
_atom_type_symbol
_atom_type_description
_atom_type_scat_dispersion_real
_atom_type_scat_dispersion_imag
_atom_type_scat_source
C C 0.0033 0.0016 'International Tables Vol C Tables 4.2.6.8 and 6.1.1.4'
H H 0.0000 0.0000 'International Tables Vol C Tables 4.2.6.8 and 6.1.1.4'
N N 0.0061 0.0033 'International Tables Vol C Tables 4.2.6.8 and 6.1.1.4'
O O 0.0106 0.0060 'International Tables Vol C Tables 4.2.6.8 and 6.1.1.4'
Sm Sm -0.1638 3.4418 'International Tables Vol C Tables 4.2.6.8 and 6.1.1.4'

loop_
_geom_angle_atom_site_label_1
_geom_angle_atom_site_label_2
_geom_angle_atom_site_label_3
_geom_angle
_geom_angle_site_symmetry_1
_geom_angle_site_symmetry_3
O2 Sm1 O2 73.85(17) . 6_565
O2 Sm1 O1 123.18(11) . 6_565
O2 Sm1 O1 80.29(11) 6_565 6_565
O2 Sm1 O1 80.29(11) . .
O2 Sm1 O1 123.18(11) 6_565 .
O1 Sm1 O1 73.16(17) 6_565 .
O2 Sm1 N1 142.66(8) . 5_665
O2 Sm1 N1 142.66(8) 6_565 5_665
O1 Sm1 N1 81.05(11) 6_565 5_665
O1 Sm1 N1 81.04(11) . 5_665
O2 Sm1 N3 139.76(8) . .
O2 Sm1 N3 83.25(9) 6_565 .
O1 Sm1 N3 83.52(10) 6_565 .
O1 Sm1 N3 139.56(8) . .
N1 Sm1 N3 62.70(7) 5_665 .
O2 Sm1 N3 83.25(9) . 5_665
O2 Sm1 N3 139.77(8) 6_565 5_665
O1 Sm1 N3 139.56(8) 6_565 5_665
O1 Sm1 N3 83.52(10) . 5_665
N1 Sm1 N3 62.70(7) 5_665 5_665
N3 Sm1 N3 94.31(13) . 5_665
O2 Sm1 N1 81.59(11) . .
O2 Sm1 N1 81.59(11) 6_565 .
O1 Sm1 N1 142.91(9) 6_565 .
O1 Sm1 N1 142.91(9) . .
N1 Sm1 N1 94.57(12) 5_665 .
N3 Sm1 N1 62.36(7) . .
N3 Sm1 N1 62.36(7) 5_665 .
O2 Sm1 Sm1 118.35(7) . 5_665
O2 Sm1 Sm1 118.35(7) 6_565 5_665
O1 Sm1 Sm1 118.46(8) 6_565 5_665
O1 Sm1 Sm1 118.46(8) . 5_665
N1 Sm1 Sm1 47.58(9) 5_665 5_665
N3 Sm1 Sm1 47.15(7) . 5_665
N3 Sm1 Sm1 47.15(7) 5_665 5_665
N1 Sm1 Sm1 46.99(10) . 5_665
C16 N1 C16 107.8(4) 6_565 .
C16 N1 Sm1 116.1(3) 6_565 5_665
C16 N1 Sm1 116.1(3) . 5_665
C16 N1 Sm1 115.2(2) 6_565 .
C16 N1 Sm1 115.1(2) . .
Sm1 N1 Sm1 85.43(12) 5_665 .
C17 N2 C16 122.6(3) . .
C17 N3 C17 107.8(5) 2_655 .
C17 N3 Sm1 115.88(19) 2_655 5_665
C17 N3 Sm1 115.29(18) . 5_665
C17 N3 Sm1 115.29(18) 2_655 .
C17 N3 Sm1 115.88(19) . .
Sm1 N3 Sm1 85.69(13) 5_665 .
C5 O1 Sm1 136.2(4) . .
C11 O2 Sm1 136.7(3) . .
O1 C5 C6 123.3(5) . .
O1 C5 C4B 128.1(6) . .
C6 C5 C4B 108.3(4) . .
O1 C5 C4 126.0(5) . .
C6 C5 C4 110.2(4) . .
O1 C5 C4A 105.3(5) . .
C6 C5 C4A 131.4(4) . .
C5 C6 C5 126.0(6) . 6_565
C5 C6 H6 117.0 . .
C5 C6 H6 117.0 6_565 .
C10 C7 H7A 109.5 . .
C10 C7 H7B 109.5 . .
H7A C7 H7B 109.5 . .
C10 C7 H7C 109.5 . .
H7A C7 H7C 109.5 . .
H7B C7 H7C 109.5 . .
C10 C8 H8A 109.5 . .
C10 C8 H8B 109.5 . .
H8A C8 H8B 109.5 . .
C10 C8 H8C 109.5 . .
H8A C8 H8C 109.5 . .
H8B C8 H8C 109.5 . .
C10 C9 H9A 109.5 . .
C10 C9 H9B 109.5 . .
H9A C9 H9B 109.5 . .
C10 C9 H9C 109.5 . .
H9A C9 H9C 109.5 . .
H9B C9 H9C 109.5 . .
C9 C10 C8 110.4(5) . .
C9 C10 C11 107.5(5) . .
C8 C10 C11 112.1(6) . .
C9 C10 C7 107.8(7) . .
C8 C10 C7 108.8(6) . .
C11 C10 C7 110.1(5) . .
O2 C11 C12 123.6(5) . .
O2 C11 C10 115.3(5) . .
C12 C11 C10 121.1(5) . .
C11 C12 C11 125.0(6) . 6_565
C11 C12 H12 117.5 . .
C11 C12 H12 117.5 6_565 .
C14 C13 C13 121.4(3) . 6_565
C14 C13 H13 119.3 . .
C13 C13 H13 119.3 6_565 .
C13 C14 C15 117.0(5) . .
C13 C14 H14 121.5 . .
C15 C14 H14 121.5 . .
C15 C15 C14 121.6(3) 6_565 .
C15 C15 C16 106.8(2) 6_565 .
C14 C15 C16 131.6(4) . .
N2 C16 N1 127.4(4) . .
N2 C16 C15 123.3(4) . .
N1 C16 C15 109.3(4) . .
N2 C17 N3 127.8(4) . .
N2 C17 C18 122.7(4) . .
N3 C17 C18 109.5(4) . .
C19 C18 C18 120.7(3) . 2_655
C19 C18 C17 132.7(4) . .
C18 C18 C17 106.6(2) 2_655 .
C20 C19 C18 117.9(5) . .
C20 C19 H19 121.1 . .
C18 C19 H19 121.1 . .
C19 C20 C20 121.4(3) . 2_655
C19 C20 H20 119.3 . .
C20 C20 H20 119.3 2_655 .
C22 C21 C22 119.1(11) 6_565 .
C22 C21 H21 120.4 6_565 .
C22 C21 H21 120.4 . .
C21 C22 C23 118.2(11) . .
C21 C22 H22 120.9 . .
C23 C22 H22 120.9 . .
C24 C23 C22 123.1(12) . .
C24 C23 H23 118.4 . .
C22 C23 H23 118.4 . .
C23 C24 C23 118.1(13) . 6_565
C23 C24 H24 121.0 . .
C23 C24 H24 121.0 6_565 .
C4 C1 H1A 109.5 . .
C4 C1 H1B 109.5 . .
H1A C1 H1B 109.5 . .
C4 C1 H1C 109.5 . .
H1A C1 H1C 109.5 . .
H1B C1 H1C 109.5 . .
C4 C2 H2A 109.5 . .
C4 C2 H2B 109.5 . .
H2A C2 H2B 109.5 . .
C4 C2 H2C 109.5 . .
H2A C2 H2C 109.5 . .
H2B C2 H2C 109.5 . .
C4 C3 H3A 109.5 . .
C4 C3 H3B 109.5 . .
H3A C3 H3B 109.5 . .
C4 C3 H3C 109.5 . .
H3A C3 H3C 109.5 . .
H3B C3 H3C 109.5 . .
C2 C4 C3 107.8(8) . .
C2 C4 C1 108.2(8) . .
C3 C4 C1 108.0(8) . .
C2 C4 C5 101.2(14) . .
C3 C4 C5 124.9(7) . .
C1 C4 C5 105.8(10) . .
C4A C1A H1AA 109.5 . .
C4A C1A H1AB 109.5 . .
H1AA C1A H1AB 109.5 . .
C4A C1A H1AC 109.5 . .
H1AA C1A H1AC 109.5 . .
H1AB C1A H1AC 109.5 . .
C4A C3A H3AA 109.5 . .
C4A C3A H3AB 109.5 . .
H3AA C3A H3AB 109.5 . .
C4A C3A H3AC 109.5 . .
H3AA C3A H3AC 109.5 . .
H3AB C3A H3AC 109.5 . .
C4A C2A H2AA 109.5 . .
C4A C2A H2AB 109.5 . .
H2AA C2A H2AB 109.5 . .
C4A C2A H2AC 109.5 . .
H2AA C2A H2AC 109.5 . .
H2AB C2A H2AC 109.5 . .
C3A C4A C2A 109.6(4) . .
C3A C4A C1A 109.8(4) . .
C2A C4A C1A 108.9(3) . .
C3A C4A C5 106.8(4) . .
C2A C4A C5 117.1(4) . .
C1A C4A C5 104.46(17) . .
C4B C1B H1BA 109.5 . .
C4B C1B H1BB 109.5 . .
H1BA C1B H1BB 109.5 . .
C4B C1B H1BC 109.5 . .
H1BA C1B H1BC 109.5 . .
H1BB C1B H1BC 109.5 . .
C4B C2B H2BA 109.5 . .
C4B C2B H2BB 109.5 . .
H2BA C2B H2BB 109.5 . .
C4B C2B H2BC 109.5 . .
H2BA C2B H2BC 109.5 . .
H2BB C2B H2BC 109.5 . .
C4B C3B H3BA 109.5 . .
C4B C3B H3BB 109.5 . .
H3BA C3B H3BB 109.5 . .
C4B C3B H3BC 109.5 . .
H3BA C3B H3BC 109.5 . .
H3BB C3B H3BC 109.5 . .
C5 C4B C2B 103.6(5) . .
C5 C4B C3B 126.3(5) . .
C2B C4B C3B 106.5(4) . .
C5 C4B C1B 106.78(19) . .
C2B C4B C1B 106.4(4) . .
C3B C4B C1B 106.0(3) . .

loop_
_geom_bond_atom_site_label_1
_geom_bond_atom_site_label_2
_geom_bond_distance
_geom_bond_site_symmetry_2
Sm1 O2 2.281(3) .
Sm1 O2 2.281(3) 6_565
Sm1 O1 2.300(3) 6_565
Sm1 O1 2.300(3) .
Sm1 N1 2.649(4) 5_665
Sm1 N3 2.655(3) .
Sm1 N3 2.655(3) 5_665
Sm1 N1 2.674(4) .
Sm1 Sm1 3.6109(6) 5_665
N1 C16 1.383(5) 6_565
N1 C16 1.383(5) .
N1 Sm1 2.649(4) 5_665
N2 C17 1.328(5) .
N2 C16 1.330(5) .
N3 C17 1.382(5) 2_655
N3 C17 1.382(5) .
N3 Sm1 2.655(3) 5_665
O1 C5 1.270(6) .
O2 C11 1.270(6) .
C5 C6 1.376(7) .
C5 C4B 1.400(5) .
C5 C4 1.499(5) .
C5 C4A 1.723(6) .
C6 C5 1.376(7) 6_565
C6 H6 0.9300 .
C7 C10 1.544(12) .
C7 H7A 0.9600 .
C7 H7B 0.9600 .
C7 H7C 0.9600 .
C8 C10 1.523(9) .
C8 H8A 0.9600 .
C8 H8B 0.9600 .
C8 H8C 0.9600 .
C9 C10 1.516(9) .
C9 H9A 0.9600 .
C9 H9B 0.9600 .
C9 H9C 0.9600 .
C10 C11 1.543(8) .
C11 C12 1.392(6) .
C12 C11 1.392(6) 6_565
C12 H12 0.9300 .
C13 C14 1.388(7) .
C13 C13 1.406(12) 6_565
C13 H13 0.9300 .
C14 C15 1.398(6) .
C14 H14 0.9300 .
C15 C15 1.389(9) 6_565
C15 C16 1.463(5) .
C17 C18 1.445(6) .
C18 C19 1.392(6) .
C18 C18 1.409(9) 2_655
C19 C20 1.382(8) .
C19 H19 0.9300 .
C20 C20 1.394(14) 2_655
C20 H20 0.9300 .
C21 C22 1.375(8) 6_565
C21 C22 1.375(8) .
C21 H21 0.9300 .
C22 C23 1.386(12) .
C22 H22 0.9300 .
C23 C24 1.321(14) .
C23 H23 0.9300 .
C24 C23 1.321(14) 6_565
C24 H24 0.9300 .
C1 C4 1.522(19) .
C1 H1A 0.9600 .
C1 H1B 0.9600 .
C1 H1C 0.9600 .
C2 C4 1.52(2) .
C2 H2A 0.9600 .
C2 H2B 0.9600 .
C2 H2C 0.9600 .
C3 C4 1.53(2) .
C3 H3A 0.9600 .
C3 H3B 0.9600 .
C3 H3C 0.9600 .
C1A C4A 1.5271 .
C1A H1AA 0.9600 .
C1A H1AB 0.9600 .
C1A H1AC 0.9600 .
C3A C4A 1.514(8) .
C3A H3AA 0.9600 .
C3A H3AB 0.9600 .
C3A H3AC 0.9600 .
C2A C4A 1.526(8) .
C2A H2AA 0.9600 .
C2A H2AB 0.9600 .
C2A H2AC 0.9600 .
C1B C4B 1.5578 .
C1B H1BA 0.9600 .
C1B H1BB 0.9600 .
C1B H1BC 0.9600 .
C2B C4B 1.550(7) .
C2B H2BA 0.9600 .
C2B H2BB 0.9600 .
C2B H2BC 0.9600 .
C3B C4B 1.560(7) .
C3B H3BA 0.9600 .
C3B H3BB 0.9600 .
C3B H3BC 0.9600 .

loop_
_geom_torsion_atom_site_label_1
_geom_torsion_atom_site_label_2
_geom_torsion_atom_site_label_3
_geom_torsion_atom_site_label_4
_geom_torsion
_geom_torsion_site_symmetry_1
_geom_torsion_site_symmetry_4
Sm1 O1 C5 C6 -5.8(8) . .
Sm1 O1 C5 C4B -178.4(2) . .
Sm1 O1 C5 C4 -177.4(2) . .
Sm1 O1 C5 C4A 174.0(2) . .
O1 C5 C6 C5 -8.5(11) . 6_565
C4B C5 C6 C5 165.4(5) . 6_565
C4 C5 C6 C5 164.2(5) . 6_565
C4A C5 C6 C5 171.7(3) . 6_565
Sm1 O2 C11 C12 -4.8(8) . .
Sm1 O2 C11 C10 177.0(3) . .
C9 C10 C11 O2 90.9(7) . .
C8 C10 C11 O2 -147.5(5) . .
C7 C10 C11 O2 -26.3(7) . .
C9 C10 C11 C12 -87.4(8) . .
C8 C10 C11 C12 34.2(8) . .
C7 C10 C11 C12 155.4(7) . .
O2 C11 C12 C11 -0.2(12) . 6_565
C10 C11 C12 C11 178.0(5) . 6_565
C13 C13 C14 C15 0.2(5) 6_565 .
C13 C14 C15 C15 -0.2(5) . 6_565
C13 C14 C15 C16 179.2(4) . .
C17 N2 C16 N1 1.1(6) . .
C17 N2 C16 C15 -179.2(4) . .
C16 N1 C16 N2 180.0(2) 6_565 .
Sm1 N1 C16 N2 47.7(5) 5_665 .
Sm1 N1 C16 N2 -49.9(5) . .
C16 N1 C16 C15 0.3(6) 6_565 .
Sm1 N1 C16 C15 -132.0(3) 5_665 .
Sm1 N1 C16 C15 130.4(3) . .
C15 C15 C16 N2 -179.9(3) 6_565 .
C14 C15 C16 N2 0.7(7) . .
C15 C15 C16 N1 -0.2(3) 6_565 .
C14 C15 C16 N1 -179.6(4) . .
C16 N2 C17 N3 0.0(6) . .
C16 N2 C17 C18 -179.9(4) . .
C17 N3 C17 N2 179.6(5) 2_655 .
Sm1 N3 C17 N2 -49.2(5) 5_665 .
Sm1 N3 C17 N2 48.7(4) . .
C17 N3 C17 C18 -0.5(2) 2_655 .
Sm1 N3 C17 C18 130.7(3) 5_665 .
Sm1 N3 C17 C18 -131.4(3) . .
N2 C17 C18 C19 1.4(8) . .
N3 C17 C18 C19 -178.6(5) . .
N2 C17 C18 C18 -178.8(4) . 2_655
N3 C17 C18 C18 1.3(6) . 2_655
C18 C18 C19 C20 0.7(9) 2_655 .
C17 C18 C19 C20 -179.5(6) . .
C18 C19 C20 C20 1.5(13) . 2_655
C22 C21 C22 C23 3.6(18) 6_565 .
C21 C22 C23 C24 -1.5(19) . .
C22 C23 C24 C23 -1(2) . 6_565
O1 C5 C4 C2 -30.3(10) . .
C6 C5 C4 C2 157.2(10) . .
O1 C5 C4 C3 -151.5(13) . .
C6 C5 C4 C3 36.1(14) . .
O1 C5 C4 C1 82.4(10) . .
C6 C5 C4 C1 -90.0(10) . .
O1 C5 C4A C3A -122.3(4) . .
C6 C5 C4A C3A 57.6(7) . .
O1 C5 C4A C2A 0.9(5) . .
C6 C5 C4A C2A -179.2(6) . .
O1 C5 C4A C1A 121.4(3) . .
C6 C5 C4A C1A -58.7(6) . .
O1 C5 C4B C2B -49.7(6) . .
C6 C5 C4B C2B 136.8(6) . .
O1 C5 C4B C3B -172.4(6) . .
C6 C5 C4B C3B 14.1(7) . .
O1 C5 C4B C1B 62.3(5) . .
C6 C5 C4B C1B -111.2(4) . .
